data_7222171
loop_
_publ_author_name
'Dhau, Jaspreet S.'
'Singh, Avtar'
'Singh, Amritpal'
'Sharma, Neha'
'Brand\~ao, Paula'
'F\'elix, V\'itor'
'Singh, Baljinder'
'Sharma, Vishal'

_publ_section_title
;
 A mechanistic study of the synthesis, single crystal X-ray data and
 anticarcinogenic potential of bis(2-pyridyl)selenides and -diselenides
;
_journal_issue 96
_journal_name_full 'RSC Adv.'
_journal_page_first 78669
_journal_paper_doi 10.1039/C5RA15577K
_journal_volume 5
_journal_year 2015
_chemical_formula_sum 'C12 H12 N2 Se'
_chemical_formula_weight 263.20
_chemical_name_systematic
;
 ?
;
_space_group_crystal_system monoclinic
_space_group_IT_number 14
_space_group_name_Hall '-P 2yn'
_space_group_name_H-M_alt 'P 1 21/n 1'
_symmetry_space_group_name_Hall '-P 2yn'
_symmetry_space_group_name_H-M 'P 1 21/n 1'
_atom_sites_solution_hydrogens geom
_audit_creation_method SHELXL-2013
_audit_update_record
;
2015-09-06 deposited with the CCDC.
2015-09-08 downloaded from the CCDC.
;
_cell_angle_alpha 90
_cell_angle_beta 92.684(2)
_cell_angle_gamma 90
_cell_formula_units_Z 4
_cell_length_a 7.5073(3)
_cell_length_b 19.2645(9)
_cell_length_c 7.5241(4)
_cell_measurement_reflns_used 376
_cell_measurement_temperature 180(2)
_cell_measurement_theta_max 26.08
_cell_measurement_theta_min 283
_cell_volume 1086.97(9)
_computing_cell_refinement 'Bruker Smart'
_computing_data_collection 'Bruker Smart'
_computing_data_reduction 'Bruker Saint'
_computing_molecular_graphics 'OLEX2 (J. Appl. Cryst., 2009, 42, 339-341)'
_computing_publication_material 'SHELXL-2013 (Sheldrick, 2013)'
_computing_structure_refinement 'SHELXL-2013 (Sheldrick, 2013)'
_computing_structure_solution 'SHELXS-2013 (Sheldrick, 2013)'
_diffrn_ambient_temperature 180(2)
_diffrn_measured_fraction_theta_full 1.000
_diffrn_measured_fraction_theta_max 0.997
_diffrn_measurement_device_type CCD
_diffrn_measurement_method 'omega and phi scans'
_diffrn_radiation_type MoK\a
_diffrn_radiation_wavelength 0.71073
_diffrn_reflns_av_R_equivalents 0.0501
_diffrn_reflns_av_unetI/netI 0.0395
_diffrn_reflns_laue_measured_fraction_full 1.000
_diffrn_reflns_laue_measured_fraction_max 0.997
_diffrn_reflns_limit_h_max 9
_diffrn_reflns_limit_h_min -10
_diffrn_reflns_limit_k_max 26
_diffrn_reflns_limit_k_min -21
_diffrn_reflns_limit_l_max 10
_diffrn_reflns_limit_l_min -10
_diffrn_reflns_number 17964
_diffrn_reflns_point_group_measured_fraction_full 1.000
_diffrn_reflns_point_group_measured_fraction_max 0.997
_diffrn_reflns_theta_full 25.242
_diffrn_reflns_theta_max 29.139
_diffrn_reflns_theta_min 2.114
_diffrn_source 'fine-focus sealed tube'
_exptl_absorpt_coefficient_mu 3.420
_exptl_absorpt_correction_type multi-scan
_exptl_crystal_colour yellow
_exptl_crystal_density_diffrn 1.608
_exptl_crystal_description block
_exptl_crystal_F_000 528
_exptl_crystal_size_max 0.260
_exptl_crystal_size_mid 0.240
_exptl_crystal_size_min 0.060
_exptl_transmission_factor_max 0.7458
_exptl_transmission_factor_min 0.6558
_refine_diff_density_max 0.507
_refine_diff_density_min -0.443
_refine_diff_density_rms 0.080
_refine_ls_extinction_method none
_refine_ls_goodness_of_fit_ref 1.020
_refine_ls_hydrogen_treatment constr
_refine_ls_matrix_type full
_refine_ls_number_parameters 138
_refine_ls_number_reflns 2930
_refine_ls_number_restraints 0
_refine_ls_restrained_S_all 1.020
_refine_ls_R_factor_all 0.0481
_refine_ls_R_factor_gt 0.0306
_refine_ls_shift/su_max 0.001
_refine_ls_shift/su_mean 0.000
_refine_ls_structure_factor_coef Fsqd
_refine_ls_weighting_details 'w=1/[\s^2^(Fo^2^)+(0.0217P)^2^+0.6411P] where P=(Fo^2^+2Fc^2^)/3'
_refine_ls_weighting_scheme calc
_refine_ls_wR_factor_gt 0.0583
_refine_ls_wR_factor_ref 0.0640
_reflns_Friedel_coverage 0.000
_reflns_number_gt 2287
_reflns_number_total 2930
_reflns_threshold_expression 'I > 2\s(I)'
_cod_data_source_file c5ra15577k1.cif
_cod_data_source_block 2e
_cod_database_code 7222171
_shelx_space_group_comment
;
The symmetry employed for this shelxl refinement is uniquely defined
by the following loop, which should always be used as a source of
symmetry information in preference to the above space-group names.
They are only intended as comments.
;
_shelx_estimated_absorpt_t_min 0.470
_shelx_estimated_absorpt_t_max 0.821
_shelxl_version_number 2013-4

loop_
_space_group_symop_operation_xyz
'x, y, z'
'-x+1/2, y+1/2, -z+1/2'
'-x, -y, -z'
'x-1/2, -y-1/2, z-1/2'

loop_
_atom_site_label
_atom_site_type_symbol
_atom_site_fract_x
_atom_site_fract_y
_atom_site_fract_z
_atom_site_U_iso_or_equiv
_atom_site_adp_type
_atom_site_occupancy
_atom_site_site_symmetry_order
_atom_site_calc_flag
_atom_site_refinement_flags_posn
_atom_site_refinement_flags_adp
Se Se 0.38266(3) 0.08644(2) 0.85225(3) 0.02693(8) Uani 1 1 d . .
N1 N 0.2113(2) 0.11092(9) 0.5222(2) 0.0226(4) Uani 1 1 d . .
C2 C 0.2768(3) 0.05928(11) 0.6235(3) 0.0193(4) Uani 1 1 d . .
C3 C 0.2791(3) -0.01039(10) 0.5733(3) 0.0197(4) Uani 1 1 d . .
C4 C 0.2072(3) -0.02519(11) 0.4035(3) 0.0244(5) Uani 1 1 d . .
H4 H 0.2050 -0.0718 0.3619 0.029 Uiso 1 1 calc R U
C5 C 0.1391(3) 0.02719(12) 0.2952(3) 0.0266(5) Uani 1 1 d . .
H5 H 0.0914 0.0174 0.1788 0.032 Uiso 1 1 calc R U
C6 C 0.1421(3) 0.09406(12) 0.3604(3) 0.0257(5) Uani 1 1 d . .
H6 H 0.0928 0.1300 0.2870 0.031 Uiso 1 1 calc R U
N7 N 0.0322(2) 0.12797(9) 0.8951(2) 0.0228(4) Uani 1 1 d . .
C8 C 0.1990(3) 0.15029(10) 0.9198(3) 0.0194(4) Uani 1 1 d . .
C9 C 0.2478(3) 0.21394(11) 0.9976(3) 0.0214(4) Uani 1 1 d . .
C10 C 0.1080(3) 0.25582(11) 1.0475(3) 0.0246(5) Uani 1 1 d . .
H10 H 0.1330 0.2998 1.1003 0.030 Uiso 1 1 calc R U
C11 C -0.0670(3) 0.23440(12) 1.0214(3) 0.0269(5) Uani 1 1 d . .
H11 H -0.1629 0.2630 1.0547 0.032 Uiso 1 1 calc R U
C12 C -0.0980(3) 0.16998(12) 0.9451(3) 0.0261(5) Uani 1 1 d . .
H12 H -0.2179 0.1548 0.9274 0.031 Uiso 1 1 calc R U
C13 C 0.3495(3) -0.06703(11) 0.6948(3) 0.0299(5) Uani 1 1 d . .
H13A H 0.4798 -0.0640 0.7066 0.036 Uiso 1 1 calc R U
H13B H 0.3148 -0.1123 0.6449 0.036 Uiso 1 1 calc R U
H13C H 0.2997 -0.0617 0.8121 0.036 Uiso 1 1 calc R U
C14 C 0.4385(3) 0.23595(12) 1.0282(3) 0.0297(5) Uani 1 1 d . .
H14A H 0.4429 0.2846 1.0663 0.036 Uiso 1 1 calc R U
H14B H 0.5011 0.2309 0.9176 0.036 Uiso 1 1 calc R U
H14C H 0.4962 0.2068 1.1208 0.036 Uiso 1 1 calc R U

loop_
_atom_site_aniso_label
_atom_site_aniso_U_11
_atom_site_aniso_U_22
_atom_site_aniso_U_33
_atom_site_aniso_U_23
_atom_site_aniso_U_13
_atom_site_aniso_U_12
Se 0.02428(12) 0.03081(13) 0.02499(13) -0.01034(10) -0.00640(8) 0.00742(10)
N1 0.0246(9) 0.0193(8) 0.0240(10) 0.0007(7) 0.0025(7) -0.0005(8)
C2 0.0174(9) 0.0212(10) 0.0195(10) -0.0041(8) 0.0017(8) 0.0002(8)
C3 0.0175(9) 0.0189(10) 0.0229(11) -0.0019(8) 0.0022(8) -0.0003(8)
C4 0.0258(11) 0.0213(10) 0.0266(12) -0.0079(9) 0.0046(9) -0.0005(9)
C5 0.0251(11) 0.0357(13) 0.0190(11) -0.0037(10) 0.0004(9) -0.0016(10)
C6 0.0270(11) 0.0293(12) 0.0209(11) 0.0056(9) 0.0018(9) -0.0002(10)
N7 0.0242(9) 0.0235(9) 0.0205(9) -0.0023(7) -0.0010(7) -0.0001(8)
C8 0.0227(10) 0.0206(10) 0.0148(10) -0.0022(8) -0.0003(8) 0.0025(9)
C9 0.0263(11) 0.0228(10) 0.0153(10) 0.0013(8) 0.0020(8) -0.0035(9)
C10 0.0363(12) 0.0188(10) 0.0191(10) -0.0006(9) 0.0040(9) -0.0002(10)
C11 0.0305(11) 0.0265(12) 0.0242(11) 0.0010(9) 0.0058(9) 0.0085(10)
C12 0.0218(10) 0.0337(12) 0.0229(11) 0.0010(10) 0.0005(8) 0.0014(10)
C13 0.0349(12) 0.0220(11) 0.0324(13) 0.0007(10) -0.0018(10) 0.0034(10)
C14 0.0286(11) 0.0311(12) 0.0297(12) -0.0068(10) 0.0037(9) -0.0078(10)

loop_
_atom_type_symbol
_atom_type_description
_atom_type_scat_dispersion_real
_atom_type_scat_dispersion_imag
_atom_type_scat_source
C C 0.0033 0.0016 'International Tables Vol C Tables 4.2.6.8 and 6.1.1.4'
H H 0.0000 0.0000 'International Tables Vol C Tables 4.2.6.8 and 6.1.1.4'
N N 0.0061 0.0033 'International Tables Vol C Tables 4.2.6.8 and 6.1.1.4'
Se Se -0.0929 2.2259 'International Tables Vol C Tables 4.2.6.8 and 6.1.1.4'

loop_
_geom_angle_atom_site_label_1
_geom_angle_atom_site_label_2
_geom_angle_atom_site_label_3
_geom_angle
C8 Se C2 97.90(8)
C2 N1 C6 117.08(18)
N1 C2 C3 124.88(19)
N1 C2 Se 115.61(15)
C3 C2 Se 119.46(15)
C4 C3 C2 115.87(19)
C4 C3 C13 121.27(19)
C2 C3 C13 122.83(19)
C5 C4 C3 120.6(2)
C5 C4 H4 119.7
C3 C4 H4 119.7
C6 C5 C4 118.3(2)
C6 C5 H5 120.8
C4 C5 H5 120.8
N1 C6 C5 123.3(2)
N1 C6 H6 118.4
C5 C6 H6 118.4
C8 N7 C12 117.50(18)
N7 C8 C9 124.62(19)
N7 C8 Se 115.87(15)
C9 C8 Se 119.43(15)
C10 C9 C8 115.81(19)
C10 C9 C14 121.46(19)
C8 C9 C14 122.72(19)
C11 C10 C9 120.9(2)
C11 C10 H10 119.6
C9 C10 H10 119.6
C12 C11 C10 117.9(2)
C12 C11 H11 121.1
C10 C11 H11 121.1
N7 C12 C11 123.3(2)
N7 C12 H12 118.3
C11 C12 H12 118.3
C3 C13 H13A 109.5
C3 C13 H13B 109.5
H13A C13 H13B 109.5
C3 C13 H13C 109.5
H13A C13 H13C 109.5
H13B C13 H13C 109.5
C9 C14 H14A 109.5
C9 C14 H14B 109.5
H14A C14 H14B 109.5
C9 C14 H14C 109.5
H14A C14 H14C 109.5
H14B C14 H14C 109.5

loop_
_geom_bond_atom_site_label_1
_geom_bond_atom_site_label_2
_geom_bond_distance
Se C8 1.933(2)
Se C2 1.934(2)
N1 C2 1.333(3)
N1 C6 1.341(3)
C2 C3 1.395(3)
C3 C4 1.393(3)
C3 C13 1.504(3)
C4 C5 1.380(3)
C4 H4 0.9500
C5 C6 1.378(3)
C5 H5 0.9500
C6 H6 0.9500
N7 C8 1.329(3)
N7 C12 1.337(3)
C8 C9 1.400(3)
C9 C10 1.389(3)
C9 C14 1.501(3)
C10 C11 1.383(3)
C10 H10 0.9500
C11 C12 1.382(3)
C11 H11 0.9500
C12 H12 0.9500
C13 H13A 0.9800
C13 H13B 0.9800
C13 H13C 0.9800
C14 H14A 0.9800
C14 H14B 0.9800
C14 H14C 0.9800
